data_2103281
loop_
_publ_author_name
'Quesada, Antonio'
'Marchal, Antonio'
'Melguizo, Manuel'
'Nogueras, Manuel'
'S\'anchez, Adolfo'
'Low, John N.'
'Cannon, Debbie'
'Farrell, Dorcas M. M.'
'Glidewell, Christopher'

_publ_section_title
;
 Amino-substituted O^6^-benzyl-5-nitrosopyrimidines: interplay of
 molecular, molecular-electronic and supramolecular structures
;
_journal_issue 2
_journal_name_full 'Acta Crystallographica Section B'
_journal_page_first 300
_journal_page_last 315
_journal_paper_doi 10.1107/S0108768101021607
_journal_volume 58
_journal_year 2002
_chemical_formula_moiety 'C18 H17 N5 O2'
_chemical_formula_sum 'C18 H17 N5 O2'
_chemical_formula_weight 335.37
_chemical_name_systematic
;
2-Amino-4-benzylamino-6-benzyloxy-5-nitrosopyrimidine
;
_space_group_IT_number 14
_symmetry_cell_setting monoclinic
_symmetry_space_group_name_Hall '-P 2yn'
_symmetry_space_group_name_H-M 'P 1 21/n 1'
_atom_sites_solution_hydrogens geom
_atom_sites_solution_primary direct
_atom_sites_solution_secondary difmap
_cell_angle_alpha 90.00
_cell_angle_beta 102.58(3)
_cell_angle_gamma 90.00
_cell_formula_units_Z 8
_cell_length_a 11.677(2)
_cell_length_b 13.362(3)
_cell_length_c 21.478(4)
_cell_measurement_reflns_used 21450
_cell_measurement_temperature 150(2)
_cell_measurement_theta_max 27.48
_cell_measurement_theta_min 1.00
_cell_volume 3270.7(12)
_computing_cell_refinement 'DENZO-SMN (Otwinowski & Minor, 1997)'
_computing_data_collection 'Kappa-CCD server software (Nonius, 1997)'
_computing_data_reduction 'DENZO-SMN (Otwinowski & Minor, 1997)'
_computing_molecular_graphics 'PLATON (Spek, 2001)'
_computing_publication_material 'SHELXL-97 (Sheldrick, 1997b) and PRPKAPPA (Ferguson, 1999)'
_computing_structure_refinement 'SHELXL-97 (Sheldrick, 1997b)'
_computing_structure_solution 'SHELXS-97 (Sheldrick, 1997a)'
_diffrn_ambient_temperature 150(2)
_diffrn_measured_fraction_theta_full 0.979
_diffrn_measured_fraction_theta_max 0.979
_diffrn_measurement_device_type Kappa-CCD
_diffrn_measurement_method '\f scans, and \w scans with \k offsets'
_diffrn_radiation_monochromator graphite
_diffrn_radiation_source 'fine-focus sealed X-ray tube'
_diffrn_radiation_type 'Mo K\a'
_diffrn_radiation_wavelength 0.71073
_diffrn_reflns_av_R_equivalents 0.063
_diffrn_reflns_av_sigmaI/netI 0.0772
_diffrn_reflns_limit_h_max 14
_diffrn_reflns_limit_h_min -14
_diffrn_reflns_limit_k_max 17
_diffrn_reflns_limit_k_min -17
_diffrn_reflns_limit_l_max 27
_diffrn_reflns_limit_l_min -27
_diffrn_reflns_number 36834
_diffrn_reflns_theta_full 27.48
_diffrn_reflns_theta_max 27.48
_diffrn_reflns_theta_min 1.81
_diffrn_standards_decay_% 0
_exptl_absorpt_coefficient_mu 0.093
_exptl_absorpt_correction_T_max 0.9834
_exptl_absorpt_correction_T_min 0.9690
_exptl_absorpt_correction_type multi-scan
_exptl_absorpt_process_details 'DENZO-SMN (Otwinowski & Minor, 1997)'
_exptl_crystal_colour purple
_exptl_crystal_density_diffrn 1.362
_exptl_crystal_density_method 'not measured'
_exptl_crystal_description block
_exptl_crystal_F_000 1408
_exptl_crystal_size_max 0.34
_exptl_crystal_size_mid 0.18
_exptl_crystal_size_min 0.18
_refine_diff_density_max 0.301
_refine_diff_density_min -0.406
_refine_ls_extinction_method none
_refine_ls_goodness_of_fit_ref 0.990
_refine_ls_hydrogen_treatment constr
_refine_ls_matrix_type full
_refine_ls_number_parameters 451
_refine_ls_number_reflns 7334
_refine_ls_number_restraints 0
_refine_ls_restrained_S_all 0.990
_refine_ls_R_factor_all 0.1065
_refine_ls_R_factor_gt 0.0515
_refine_ls_shift/su_max 0.001
_refine_ls_shift/su_mean 0.000
_refine_ls_structure_factor_coef Fsqd
_refine_ls_weighting_details 'w=1/[\s^2^(Fo^2^)+(0.0833P)^2^] where P=(Fo^2^+2Fc^2^)/3'
_refine_ls_weighting_scheme calc
_refine_ls_wR_factor_gt 0.1184
_refine_ls_wR_factor_ref 0.1495
_reflns_number_gt 4449
_reflns_number_total 7334
_reflns_threshold_expression >2\s(I)
_cod_data_source_file na0133.cif
_cod_data_source_block 3
_cod_depositor_comments
;
The following automatic conversions were performed:
'_exptl_absorpt_correction_type' value 'Multi-scan' changed to
'multi-scan' according to
'/home/saulius/struct/CIF-dictionaries/cif_core.dic' dictionary named
'cif_core.dic' version 2.4.1 from 2010-06-29.

Automatic conversion script
Id: cif_fix_enum 1527 2010-12-29 10:47:43Z saulius 

The following automatic conversions were performed:

'_exptl_absorpt_correction_type' value 'Multi-scan' changed to
'multi-scan' according to
/home/saulius/struct/CIF-dictionaries/cif_core.dic dictionary named
'cif_core.dic' version 2.4.1 from 2010-06-29.

Automatic conversion script
Id: cif_fix_values 1715 2011-07-08 13:25:40Z adriana 
;
_cod_original_cell_volume 3270.7(11)
_cod_original_sg_symbol_H-M P21/n
_cod_database_code 2103281
_cod_database_fobs_code 2103281

loop_
_symmetry_equiv_pos_as_xyz
'x, y, z'
'-x+1/2, y+1/2, -z+1/2'
'-x, -y, -z'
'x-1/2, -y-1/2, z-1/2'

loop_
_atom_site_label
_atom_site_fract_x
_atom_site_fract_y
_atom_site_fract_z
_atom_site_U_iso_or_equiv
_atom_site_adp_type
_atom_site_calc_flag
_atom_site_refinement_flags
_atom_site_occupancy
_atom_site_type_symbol
N11 0.72275(12) 0.80433(11) 0.25679(7) 0.0225(4) Uani d . 1 N
C12 0.64409(15) 0.76915(14) 0.29038(9) 0.0215(4) Uani d . 1 C
N12 0.62340(13) 0.67198(11) 0.28445(8) 0.0268(4) Uani d . 1 N
N13 0.58763(12) 0.82167(11) 0.32740(7) 0.0225(4) Uani d . 1 N
C14 0.61234(15) 0.91950(14) 0.33366(9) 0.0209(4) Uani d . 1 C
C141 0.49667(15) 0.88079(14) 0.45839(9) 0.0241(4) Uani d . 1 C
C142 0.40942(17) 0.84741(15) 0.48737(10) 0.0300(5) Uani d . 1 C
C143 0.43522(19) 0.79373(15) 0.54365(11) 0.0358(5) Uani d . 1 C
C144 0.5494(2) 0.77246(17) 0.57219(11) 0.0401(6) Uani d . 1 C
C145 0.63678(19) 0.80565(17) 0.54421(10) 0.0393(6) Uani d . 1 C
C146 0.61181(17) 0.85974(16) 0.48770(10) 0.0322(5) Uani d . 1 C
C147 0.46236(16) 0.93826(15) 0.39689(10) 0.0275(5) Uani d . 1 C
N14 0.55851(13) 0.97465(12) 0.36995(8) 0.0250(4) Uani d . 1 N
C15 0.69525(15) 0.96644(13) 0.30181(9) 0.0211(4) Uani d . 1 C
N15 0.72645(13) 1.06334(11) 0.30250(8) 0.0261(4) Uani d . 1 N
O15 0.68109(12) 1.12291(10) 0.33691(7) 0.0315(3) Uani d . 1 O
C16 0.74592(15) 0.89990(13) 0.26271(9) 0.0205(4) Uani d . 1 C
C161 0.91781(16) 0.94421(14) 0.14578(10) 0.0244(4) Uani d . 1 C
C162 0.85096(17) 0.98018(16) 0.08877(11) 0.0351(5) Uani d . 1 C
C163 0.89713(19) 1.04988(18) 0.05312(11) 0.0446(6) Uani d . 1 C
C164 1.00978(19) 1.08450(17) 0.07418(12) 0.0414(6) Uani d . 1 C
C165 1.07737(18) 1.04791(16) 0.13024(11) 0.0351(5) Uani d . 1 C
C166 1.03279(16) 0.97820(14) 0.16600(10) 0.0273(5) Uani d . 1 C
C167 0.86425(17) 0.87567(14) 0.18617(10) 0.0294(5) Uani d . 1 C
O16 0.82046(11) 0.94060(9) 0.23052(6) 0.0256(3) Uani d . 1 O
N21 1.28017(13) 0.83599(11) 0.25079(8) 0.0234(4) Uani d . 1 N
C22 1.35551(15) 0.87739(14) 0.21750(9) 0.0217(4) Uani d . 1 C
N22 1.36975(13) 0.97493(11) 0.22494(8) 0.0282(4) Uani d . 1 N
N23 1.41586(12) 0.83015(11) 0.17965(8) 0.0229(4) Uani d . 1 N
C24 1.39762(15) 0.73157(14) 0.17216(9) 0.0211(4) Uani d . 1 C
C241 1.52442(16) 0.68368(14) 0.03603(9) 0.0249(4) Uani d . 1 C
C242 1.60612(16) 0.61795(14) 0.02028(10) 0.0274(5) Uani d . 1 C
C243 1.58884(17) 0.57701(15) -0.04033(10) 0.0311(5) Uani d . 1 C
C244 1.49054(18) 0.60106(16) -0.08612(10) 0.0343(5) Uani d . 1 C
C246 1.42553(17) 0.70853(15) -0.01085(10) 0.0311(5) Uani d . 1 C
C245 1.40869(18) 0.66696(16) -0.07109(10) 0.0361(5) Uani d . 1 C
C247 1.53934(17) 0.72553(15) 0.10228(10) 0.0287(5) Uani d . 1 C
N24 1.45421(13) 0.68138(12) 0.13498(8) 0.0246(4) Uani d . 1 N
C25 1.31737(15) 0.67867(13) 0.20373(9) 0.0219(4) Uani d . 1 C
N25 1.28927(14) 0.58079(11) 0.19968(8) 0.0286(4) Uani d . 1 N
O25 1.33788(13) 0.52564(10) 0.16443(7) 0.0377(4) Uani d . 1 O
C26 1.26368(15) 0.74022(14) 0.24356(9) 0.0219(4) Uani d . 1 C
C261 1.08612(16) 0.68076(14) 0.35586(10) 0.0260(4) Uani d . 1 C
C262 1.14663(17) 0.63364(16) 0.41034(10) 0.0333(5) Uani d . 1 C
C263 1.09523(18) 0.55771(17) 0.43825(10) 0.0380(5) Uani d . 1 C
C264 0.98147(18) 0.53005(16) 0.41231(11) 0.0348(5) Uani d . 1 C
C265 0.91835(17) 0.57870(15) 0.35897(10) 0.0286(5) Uani d . 1 C
C266 0.97098(16) 0.65294(14) 0.33053(10) 0.0258(4) Uani d . 1 C
C267 1.14750(17) 0.75406(15) 0.32164(10) 0.0319(5) Uani d . 1 C
O26 1.19289(11) 0.69385(9) 0.27542(6) 0.0273(3) Uani d . 1 O
H12A 0.5773 0.6417 0.3061 0.032 Uiso d R 1 H
H12B 0.6578 0.6331 0.2626 0.032 Uiso d R 1 H
H142 0.3298 0.8616 0.4682 0.036 Uiso calc R 1 H
H143 0.3735 0.7715 0.5627 0.043 Uiso calc R 1 H
H144 0.5674 0.7353 0.6108 0.048 Uiso calc R 1 H
H145 0.7162 0.7914 0.5638 0.047 Uiso calc R 1 H
H146 0.6739 0.8823 0.4691 0.039 Uiso calc R 1 H
H14A 0.4120 0.8947 0.3649 0.033 Uiso calc R 1 H
H14B 0.4143 0.9964 0.4041 0.033 Uiso calc R 1 H
H14 0.5823 1.0367 0.3782 0.030 Uiso calc R 1 H
H162 0.7729 0.9569 0.0740 0.042 Uiso calc R 1 H
H163 0.8507 1.0738 0.0140 0.053 Uiso calc R 1 H
H164 1.0408 1.1333 0.0502 0.050 Uiso calc R 1 H
H165 1.1557 1.0710 0.1444 0.042 Uiso calc R 1 H
H166 1.0805 0.9533 0.2045 0.033 Uiso calc R 1 H
H16A 0.7993 0.8369 0.1596 0.035 Uiso calc R 1 H
H16B 0.9235 0.8284 0.2096 0.035 Uiso calc R 1 H
H22A 1.4163 1.0032 0.2035 0.034 Uiso d R 1 H
H22B 1.3210 1.0108 0.2469 0.034 Uiso d R 1 H
H242 1.6745 0.6010 0.0514 0.033 Uiso calc R 1 H
H243 1.6452 0.5320 -0.0504 0.037 Uiso calc R 1 H
H244 1.4788 0.5728 -0.1276 0.041 Uiso calc R 1 H
H246 1.3695 0.7543 -0.0013 0.037 Uiso calc R 1 H
H245 1.3406 0.6836 -0.1025 0.043 Uiso calc R 1 H
H24A 1.6198 0.7114 0.1268 0.034 Uiso calc R 1 H
H24B 1.5287 0.7990 0.0999 0.034 Uiso calc R 1 H
H24 1.4395 0.6170 0.1296 0.029 Uiso calc R 1 H
H262 1.2247 0.6537 0.4289 0.040 Uiso calc R 1 H
H263 1.1383 0.5248 0.4752 0.046 Uiso calc R 1 H
H264 0.9461 0.4773 0.4311 0.042 Uiso calc R 1 H
H265 0.8389 0.5610 0.3420 0.034 Uiso calc R 1 H
H266 0.9281 0.6853 0.2933 0.031 Uiso calc R 1 H
H26A 1.0921 0.8055 0.2997 0.038 Uiso calc R 1 H
H26B 1.2123 0.7877 0.3518 0.038 Uiso calc R 1 H

loop_
_atom_site_aniso_label
_atom_site_aniso_U_11
_atom_site_aniso_U_22
_atom_site_aniso_U_33
_atom_site_aniso_U_12
_atom_site_aniso_U_13
_atom_site_aniso_U_23
N11 0.0246(8) 0.0199(9) 0.0236(9) 0.0011(6) 0.0062(7) 0.0010(7)
C12 0.0204(10) 0.0223(10) 0.0205(11) -0.0002(7) 0.0020(8) 0.0037(8)
N12 0.0293(9) 0.0199(9) 0.0337(11) -0.0020(7) 0.0124(7) 0.0002(8)
N13 0.0237(8) 0.0224(9) 0.0219(9) -0.0011(6) 0.0057(7) 0.0014(7)
C14 0.0212(10) 0.0235(10) 0.0177(10) 0.0001(7) 0.0034(7) 0.0011(8)
C141 0.0267(10) 0.0228(10) 0.0251(11) -0.0009(8) 0.0108(8) -0.0058(9)
C142 0.0282(11) 0.0298(11) 0.0349(13) -0.0011(8) 0.0135(9) -0.0046(10)
C143 0.0455(14) 0.0323(12) 0.0359(14) -0.0062(9) 0.0226(11) -0.0009(10)
C144 0.0516(15) 0.0419(14) 0.0286(13) 0.0004(10) 0.0131(11) 0.0057(11)
C145 0.0361(12) 0.0540(15) 0.0264(13) 0.0030(10) 0.0042(9) 0.0031(11)
C146 0.0310(12) 0.0426(13) 0.0250(12) -0.0027(9) 0.0101(9) -0.0013(10)
C147 0.0243(11) 0.0327(12) 0.0281(12) 0.0018(8) 0.0112(8) -0.0010(9)
N14 0.0312(9) 0.0223(9) 0.0237(9) -0.0022(6) 0.0113(7) -0.0026(7)
C15 0.0231(10) 0.0210(10) 0.0195(10) -0.0014(7) 0.0052(8) 0.0011(8)
N15 0.0317(9) 0.0232(9) 0.0238(10) -0.0014(7) 0.0074(7) -0.0027(7)
O15 0.0429(9) 0.0233(8) 0.0324(9) -0.0013(6) 0.0171(7) -0.0061(6)
C16 0.0197(9) 0.0225(10) 0.0194(10) -0.0002(7) 0.0047(7) 0.0033(8)
C161 0.0269(10) 0.0210(10) 0.0286(12) 0.0011(7) 0.0132(8) -0.0023(9)
C162 0.0225(11) 0.0478(14) 0.0356(13) -0.0031(9) 0.0078(9) 0.0018(11)
C163 0.0445(14) 0.0569(16) 0.0319(14) 0.0022(11) 0.0073(10) 0.0148(12)
C164 0.0471(14) 0.0398(14) 0.0425(15) -0.0035(10) 0.0212(11) 0.0103(11)
C165 0.0302(12) 0.0372(13) 0.0413(14) -0.0074(9) 0.0148(10) -0.0006(11)
C166 0.0254(10) 0.0298(11) 0.0270(12) 0.0013(8) 0.0063(8) 0.0002(9)
C167 0.0340(11) 0.0222(11) 0.0379(13) -0.0001(8) 0.0208(9) -0.0055(9)
O16 0.0318(8) 0.0224(7) 0.0271(8) -0.0034(5) 0.0162(6) -0.0018(6)
N21 0.0263(9) 0.0195(9) 0.0256(10) -0.0002(6) 0.0081(7) -0.0001(7)
C22 0.0219(10) 0.0214(10) 0.0206(11) 0.0005(7) 0.0023(7) 0.0002(8)
N22 0.0353(9) 0.0189(9) 0.0349(11) -0.0014(7) 0.0175(8) 0.0019(7)
N23 0.0258(8) 0.0205(9) 0.0229(9) -0.0002(6) 0.0067(7) -0.0002(7)
C24 0.0213(10) 0.0240(11) 0.0174(10) 0.0016(7) 0.0032(7) 0.0006(8)
C241 0.0261(10) 0.0251(11) 0.0258(11) -0.0072(8) 0.0104(8) 0.0013(9)
C242 0.0238(10) 0.0312(11) 0.0287(12) -0.0029(8) 0.0090(8) 0.0010(9)
C243 0.0320(11) 0.0329(12) 0.0328(13) -0.0046(9) 0.0169(9) -0.0044(10)
C244 0.0420(13) 0.0394(13) 0.0244(12) -0.0139(10) 0.0137(9) -0.0036(10)
C246 0.0277(11) 0.0347(12) 0.0330(13) 0.0014(8) 0.0110(9) 0.0039(10)
C245 0.0345(12) 0.0450(14) 0.0268(12) -0.0080(10) 0.0025(9) 0.0097(11)
C247 0.0275(11) 0.0318(12) 0.0302(12) -0.0058(8) 0.0137(9) -0.0038(9)
N24 0.0280(9) 0.0219(9) 0.0267(10) -0.0025(6) 0.0124(7) -0.0029(7)
C25 0.0271(10) 0.0190(10) 0.0204(11) -0.0004(7) 0.0071(8) -0.0012(8)
N25 0.0381(10) 0.0217(9) 0.0291(10) 0.0008(7) 0.0143(8) -0.0036(8)
O25 0.0547(10) 0.0252(8) 0.0411(10) -0.0014(6) 0.0275(8) -0.0074(7)
C26 0.0215(10) 0.0214(11) 0.0226(11) -0.0016(7) 0.0045(8) 0.0015(8)
C261 0.0289(11) 0.0259(11) 0.0275(12) -0.0015(8) 0.0152(8) -0.0071(9)
C262 0.0238(11) 0.0498(14) 0.0274(12) -0.0024(9) 0.0081(9) -0.0079(10)
C263 0.0336(12) 0.0560(15) 0.0252(12) 0.0073(10) 0.0084(9) 0.0081(11)
C264 0.0401(12) 0.0358(13) 0.0333(13) -0.0006(9) 0.0186(10) 0.0040(10)
C265 0.0252(10) 0.0299(11) 0.0314(12) -0.0018(8) 0.0075(8) -0.0043(9)
C266 0.0281(10) 0.0263(11) 0.0248(11) 0.0033(8) 0.0092(8) -0.0004(9)
C267 0.0364(12) 0.0277(12) 0.0388(14) -0.0039(9) 0.0240(10) -0.0101(10)
O26 0.0345(8) 0.0213(7) 0.0314(8) -0.0041(5) 0.0189(6) -0.0049(6)

loop_
_atom_type_symbol
_atom_type_description
_atom_type_scat_dispersion_real
_atom_type_scat_dispersion_imag
_atom_type_scat_source
C C 0.0033 0.0016 'International Tables Vol C Tables 4.2.6.8 and 6.1.1.4'
H H 0.0000 0.0000 'International Tables Vol C Tables 4.2.6.8 and 6.1.1.4'
N N 0.0061 0.0033 'International Tables Vol C Tables 4.2.6.8 and 6.1.1.4'
O O 0.0106 0.0060 'International Tables Vol C Tables 4.2.6.8 and 6.1.1.4'

loop_
_geom_angle_atom_site_label_1
_geom_angle_atom_site_label_2
_geom_angle_atom_site_label_3
_geom_angle
_geom_angle_publ_flag
C16 N11 C12 115.66(15) no
N12 C12 N13 118.00(16) no
N12 C12 N11 114.59(16) no
N13 C12 N11 127.41(17) no
C12 N12 H12A 121.3 no
C12 N12 H12B 123.5 no
H12A N12 H12B 115.0 no
C12 N13 C14 116.67(15) no
N14 C14 N13 118.82(16) no
N14 C14 C15 119.29(17) no
N13 C14 C15 121.88(16) no
C142 C141 C146 117.99(19) no
C142 C141 C147 118.67(17) no
C146 C141 C147 123.35(17) no
C141 C142 C143 121.42(19) no
C141 C142 H142 119.3 no
C143 C142 H142 119.3 no
C144 C143 C142 120.32(19) no
C144 C143 H143 119.8 no
C142 C143 H143 119.8 no
C145 C144 C143 118.9(2) no
C145 C144 H144 120.6 no
C143 C144 H144 120.6 no
C144 C145 C146 121.3(2) no
C144 C145 H145 119.4 no
C146 C145 H145 119.4 no
C141 C146 C145 120.13(19) no
C141 C146 H146 119.9 no
C145 C146 H146 119.9 no
N14 C147 C141 116.03(15) no
N14 C147 H14A 108.3 no
C141 C147 H14A 108.3 no
N14 C147 H14B 108.3 no
C141 C147 H14B 108.3 no
H14A C147 H14B 107.4 no
C14 N14 C147 123.62(16) no
C14 N14 H14 118.2 no
C147 N14 H14 118.2 no
N15 C15 C16 117.23(16) no
N15 C15 C14 128.39(17) no
C16 C15 C14 114.33(16) no
O15 N15 C15 117.46(15) no
N11 C16 O16 119.41(16) no
N11 C16 C15 124.02(16) no
O16 C16 C15 116.57(16) no
C162 C161 C166 118.75(18) no
C162 C161 C167 120.02(18) no
C166 C161 C167 121.12(19) no
C161 C162 C163 120.55(19) no
C161 C162 H162 119.7 no
C163 C162 H162 119.7 no
C164 C163 C162 120.2(2) no
C164 C163 H163 119.9 no
C162 C163 H163 119.9 no
C163 C164 C165 119.5(2) no
C163 C164 H164 120.2 no
C165 C164 H164 120.2 no
C164 C165 C166 120.8(2) no
C164 C165 H165 119.6 no
C166 C165 H165 119.6 no
C165 C166 C161 120.1(2) no
C165 C166 H166 120.0 no
C161 C166 H166 120.0 no
O16 C167 C161 105.41(14) no
O16 C167 H16A 110.7 no
C161 C167 H16A 110.7 no
O16 C167 H16B 110.7 no
C161 C167 H16B 110.7 no
H16A C167 H16B 108.8 no
C16 O16 C167 117.04(14) no
C26 N21 C22 115.61(16) no
N22 C22 N23 117.94(16) no
N22 C22 N21 114.54(16) no
N23 C22 N21 127.51(17) no
C22 N22 H22A 116.2 no
C22 N22 H22B 119.2 no
H22A N22 H22B 123.8 no
C24 N23 C22 116.39(15) no
N24 C24 N23 118.92(16) no
N24 C24 C25 119.46(16) no
N23 C24 C25 121.61(16) no
C242 C241 C246 118.54(19) no
C242 C241 C247 121.38(18) no
C246 C241 C247 120.07(18) no
C243 C242 C241 120.68(19) no
C243 C242 H242 119.7 no
C241 C242 H242 119.7 no
C244 C243 C242 120.46(19) no
C244 C243 H243 119.8 no
C242 C243 H243 119.8 no
C243 C244 C245 119.4(2) no
C243 C244 H244 120.3 no
C245 C244 H244 120.3 no
C245 C246 C241 120.40(19) no
C245 C246 H246 119.8 no
C241 C246 H246 119.8 no
C246 C245 C244 120.5(2) no
C246 C245 H245 119.7 no
C244 C245 H245 119.7 no
N24 C247 C241 110.75(15) no
N24 C247 H24A 109.5 no
C241 C247 H24A 109.5 no
N24 C247 H24B 109.5 no
C241 C247 H24B 109.5 no
H24A C247 H24B 108.1 no
C24 N24 C247 124.51(16) no
C24 N24 H24 117.7 no
C247 N24 H24 117.7 no
N25 C25 C26 117.78(16) no
N25 C25 C24 127.93(16) no
C26 C25 C24 114.30(16) no
O25 N25 C25 117.78(15) no
N21 C26 O26 119.23(16) no
N21 C26 C25 124.54(16) no
O26 C26 C25 116.23(16) no
C262 C261 C266 118.94(18) no
C262 C261 C267 120.21(18) no
C266 C261 C267 120.63(19) no
C261 C262 C263 120.84(19) no
C261 C262 H262 119.6 no
C263 C262 H262 119.6 no
C264 C263 C262 119.7(2) no
C264 C263 H263 120.2 no
C262 C263 H263 120.2 no
C263 C264 C265 120.2(2) no
C263 C264 H264 119.9 no
C265 C264 H264 119.9 no
C266 C265 C264 119.82(19) no
C266 C265 H265 120.1 no
C264 C265 H265 120.1 no
C265 C266 C261 120.46(19) no
C265 C266 H266 119.8 no
C261 C266 H266 119.8 no
O26 C267 C261 104.84(15) no
O26 C267 H26A 110.8 no
C261 C267 H26A 110.8 no
O26 C267 H26B 110.8 no
C261 C267 H26B 110.8 no
H26A C267 H26B 108.9 no
C26 O26 C267 116.66(14) no

loop_
_geom_bond_atom_site_label_1
_geom_bond_atom_site_label_2
_geom_bond_distance
_geom_bond_publ_flag
N11 C16 1.306(2) no
N11 C12 1.369(2) no
C12 N12 1.322(2) no
C12 N13 1.337(2) no
N12 H12A 0.88 no
N12 H12B 0.86 no
N13 C14 1.339(2) no
C14 N14 1.326(2) no
C14 C15 1.445(2) no
C141 C142 1.379(3) no
C141 C146 1.384(3) no
C141 C147 1.505(3) no
C142 C143 1.381(3) no
C142 H142 0.9500 no
C143 C144 1.370(3) no
C143 H143 0.9500 no
C144 C145 1.366(3) no
C144 H144 0.9500 no
C145 C146 1.388(3) no
C145 H145 0.9500 no
C146 H146 0.9500 no
C147 N14 1.454(2) no
C147 H14A 0.9900 no
C147 H14B 0.9900 no
N14 H14 0.88 no
C15 N15 1.344(2) no
C15 C16 1.436(3) no
N15 O15 1.2772(19) no
C16 O16 1.339(2) no
C161 C162 1.387(3) no
C161 C166 1.394(3) no
C161 C167 1.490(3) no
C162 C163 1.387(3) no
C162 H162 0.9500 no
C163 C164 1.375(3) no
C163 H163 0.9500 no
C164 C165 1.378(3) no
C164 H164 0.9500 no
C165 C166 1.379(3) no
C165 H165 0.9500 no
C166 H166 0.9500 no
C167 O16 1.461(2) no
C167 H16A 0.9900 no
C167 H16B 0.9900 no
N21 C26 1.298(2) no
N21 C22 1.366(2) no
C22 N22 1.319(2) no
C22 N23 1.344(2) no
N22 H22A 0.87 no
N22 H22B 0.94 no
N23 C24 1.338(2) no
C24 N24 1.324(2) no
C24 C25 1.454(2) no
C241 C242 1.392(3) no
C241 C246 1.397(3) no
C241 C247 1.503(3) no
C242 C243 1.386(3) no
C242 H242 0.9500 no
C243 C244 1.377(3) no
C243 H243 0.9500 no
C244 C245 1.388(3) no
C244 H244 0.9500 no
C246 C245 1.382(3) no
C246 H246 0.9500 no
C245 H245 0.9500 no
C247 N24 1.461(2) no
C247 H24A 0.9900 no
C247 H24B 0.9900 no
N24 H24 0.88 no
C25 N25 1.347(2) no
C25 C26 1.426(2) no
N25 O25 1.275(2) no
C26 O26 1.335(2) no
C261 C262 1.380(3) no
C261 C266 1.387(3) no
C261 C267 1.498(3) no
C262 C263 1.380(3) no
C262 H262 0.9500 no
C263 C264 1.375(3) no
C263 H263 0.9500 no
C264 C265 1.382(3) no
C264 H264 0.9500 no
C265 C266 1.378(3) no
C265 H265 0.9500 no
C266 H266 0.9500 no
C267 O26 1.464(2) no
C267 H26A 0.9900 no
C267 H26B 0.9900 no

loop_
_geom_hbond_atom_site_label_D
_geom_hbond_atom_site_label_H
_geom_hbond_atom_site_label_A
_geom_hbond_site_symmetry_A
_geom_hbond_distance_DH
_geom_hbond_distance_HA
_geom_hbond_distance_DA
_geom_hbond_angle_DHA
_geom_hbond_publ_flag
N14 H14 O15 . 0.88 1.97 2.630(2) 131 y
N24 H24 O25 . 0.88 1.96 2.636(2) 133 y
N12 H12B N15 2_645 0.86 2.34 3.177(2) 166 y
N22 H22B N25 2_755 0.94 2.12 3.063(2) 175 y

loop_
_geom_torsion_atom_site_label_1
_geom_torsion_atom_site_label_2
_geom_torsion_atom_site_label_3
_geom_torsion_atom_site_label_4
_geom_torsion
_geom_torsion_publ_flag
C16 N11 C12 N12 -179.00(16) no
C16 N11 C12 N13 1.1(3) no
N12 C12 N13 C14 178.53(16) no
N11 C12 N13 C14 -1.6(3) no
C12 N13 C14 N14 -179.96(16) no
C12 N13 C14 C15 0.4(2) no
C146 C141 C142 C143 -0.6(3) no
C147 C141 C142 C143 179.59(19) no
C141 C142 C143 C144 0.1(3) no
C142 C143 C144 C145 0.3(3) no
C143 C144 C145 C146 -0.3(3) no
C142 C141 C146 C145 0.6(3) no
C147 C141 C146 C145 -179.5(2) no
C144 C145 C146 C141 -0.2(3) no
C142 C141 C147 N14 177.77(17) no
C146 C141 C147 N14 -2.1(3) no
N13 C14 N14 C147 -8.4(3) no
C15 C14 N14 C147 171.22(17) no
C141 C147 N14 C14 83.8(2) no
N14 C14 C15 N15 -1.3(3) no
N13 C14 C15 N15 178.33(18) no
N14 C14 C15 C16 -178.62(16) no
N13 C14 C15 C16 1.0(3) no
C16 C15 N15 O15 179.60(16) no
C14 C15 N15 O15 2.4(3) no
C12 N11 C16 O16 -178.85(15) no
C12 N11 C16 C15 0.6(3) no
N15 C15 C16 N11 -179.18(17) no
C14 C15 C16 N11 -1.6(3) no
N15 C15 C16 O16 0.3(2) no
C14 C15 C16 O16 177.88(15) no
C166 C161 C162 C163 -1.0(3) no
C167 C161 C162 C163 175.11(19) no
C161 C162 C163 C164 -0.3(3) no
C162 C163 C164 C165 1.4(4) no
C163 C164 C165 C166 -1.1(3) no
C164 C165 C166 C161 -0.3(3) no
C162 C161 C166 C165 1.4(3) no
C167 C161 C166 C165 -174.74(18) no
C162 C161 C167 O16 -91.9(2) no
C166 C161 C167 O16 84.2(2) no
N11 C16 O16 C167 4.9(2) no
C15 C16 O16 C167 -174.58(16) no
C161 C167 O16 C16 165.71(15) no
C26 N21 C22 N22 179.18(16) no
C26 N21 C22 N23 -1.6(3) no
N22 C22 N23 C24 -178.73(16) no
N21 C22 N23 C24 2.1(3) no
C22 N23 C24 N24 179.52(16) no
C22 N23 C24 C25 -0.4(3) no
C246 C241 C242 C243 -0.9(3) no
C247 C241 C242 C243 177.49(17) no
C241 C242 C243 C244 0.2(3) no
C242 C243 C244 C245 0.1(3) no
C242 C241 C246 C245 1.2(3) no
C247 C241 C246 C245 -177.20(18) no
C241 C246 C245 C244 -0.9(3) no
C243 C244 C245 C246 0.2(3) no
C242 C241 C247 N24 -108.39(19) no
C246 C241 C247 N24 70.0(2) no
N23 C24 N24 C247 1.9(3) no
C25 C24 N24 C247 -178.15(17) no
C241 C247 N24 C24 -139.77(18) no
N24 C24 C25 N25 -1.2(3) no
N23 C24 C25 N25 178.77(18) no
N24 C24 C25 C26 178.69(16) no
N23 C24 C25 C26 -1.4(3) no
C26 C25 N25 O25 -179.52(17) no
C24 C25 N25 O25 0.3(3) no
C22 N21 C26 O26 178.79(16) no
C22 N21 C26 C25 -0.6(3) no
N25 C25 C26 N21 -178.21(18) no
C24 C25 C26 N21 1.9(3) no
N25 C25 C26 O26 2.4(2) no
C24 C25 C26 O26 -177.45(16) no
C266 C261 C262 C263 2.1(3) no
C267 C261 C262 C263 -172.52(18) no
C261 C262 C263 C264 -1.4(3) no
C262 C263 C264 C265 -0.7(3) no
C263 C264 C265 C266 2.1(3) no
C264 C265 C266 C261 -1.4(3) no
C262 C261 C266 C265 -0.7(3) no
C267 C261 C266 C265 173.92(17) no
C262 C261 C267 O26 90.1(2) no
C266 C261 C267 O26 -84.4(2) no
N21 C26 O26 C267 -5.9(3) no
C25 C26 O26 C267 173.54(16) no
C261 C267 O26 C26 -172.39(16) no

loop_
_cod_related_entry_id
_cod_related_entry_database
_cod_related_entry_code
1 ChemSpider 30654493
